data_7160330
loop_
_publ_author_name
'Caletkov&#xe1;, O&#x13e;ga'
'Pin&#x10d;ekov&#xe1;, Lucia'
'Nov&#xe1;&#x10d;ikov&#xe1;, Jana'
'Gyepes, R&#xf3;bert'
'Olejn&#xed;kov&#xe1;, Petra'
'P&#xf4;bi&#x161;, Peter'
'Kan&#x10f;&#xe1;rov&#xe1;, Helena'
'Berke&#x161;, Du&#x161;an'

_publ_section_title
;
 A novel 1-benzoazepine-derived Michael acceptor and its hetero-adducts
 active against MRSA.
;
_journal_issue 48
_journal_name_full 'Organic &amp; biomolecular chemistry'
_journal_page_first 9394
_journal_page_last 9402
_journal_paper_doi 10.1039/d4ob01501k
_journal_volume 22
_journal_year 2024
_chemical_formula_moiety 'C18 H15 N O4 S'
_chemical_formula_sum 'C18 H15 N O4 S'
_chemical_formula_weight 341.37
_space_group_crystal_system triclinic
_space_group_IT_number 2
_space_group_name_Hall '-P 1'
_space_group_name_H-M_alt 'P -1'
_atom_sites_solution_hydrogens mixed
_atom_sites_solution_primary direct
_audit_creation_method SHELXL-2019/3
_audit_update_record
;
2024-06-06 deposited with the CCDC.	2024-10-25 downloaded from the CCDC.
;
_cell_angle_alpha 99.961(3)
_cell_angle_beta 97.508(3)
_cell_angle_gamma 100.781(3)
_cell_formula_units_Z 8
_cell_length_a 11.1923(5)
_cell_length_b 14.2470(6)
_cell_length_c 20.8183(9)
_cell_measurement_reflns_used 9854
_cell_measurement_temperature 120(2)
_cell_measurement_theta_max 68.4215
_cell_measurement_theta_min 3.5153
_cell_volume 3165.9(2)
_computing_structure_refinement 'SHELXL-2019/2 (Sheldrick, 2019)'
_computing_structure_solution 'SHELXT 2018/2 (Sheldrick, 2018)'
_diffrn_ambient_temperature 120(2)
_diffrn_measured_fraction_theta_full 0.996
_diffrn_measured_fraction_theta_max 0.989
_diffrn_measurement_device 'Bruker D8 Venture'
_diffrn_measurement_device_type 'Kappa goniometer'
_diffrn_radiation_monochromator 'multilayer mirror'
_diffrn_radiation_type CuK\a
_diffrn_radiation_wavelength 1.54178
_diffrn_reflns_av_R_equivalents 0.0696
_diffrn_reflns_av_unetI/netI 0.0744
_diffrn_reflns_Laue_measured_fraction_full 0.996
_diffrn_reflns_Laue_measured_fraction_max 0.989
_diffrn_reflns_limit_h_max 13
_diffrn_reflns_limit_h_min -13
_diffrn_reflns_limit_k_max 17
_diffrn_reflns_limit_k_min -17
_diffrn_reflns_limit_l_max 25
_diffrn_reflns_limit_l_min -24
_diffrn_reflns_number 34489
_diffrn_reflns_point_group_measured_fraction_full 0.996
_diffrn_reflns_point_group_measured_fraction_max 0.989
_diffrn_reflns_theta_full 67.679
_diffrn_reflns_theta_max 68.541
_diffrn_reflns_theta_min 2.186
_exptl_absorpt_coefficient_mu 2.018
_exptl_absorpt_correction_T_max 0.7531
_exptl_absorpt_correction_T_min 0.6175
_exptl_absorpt_correction_type multi-scan
_exptl_absorpt_process_details
;
 SADABS 2016/2: Krause, L., Herbst-Irmer, R., Sheldrick G.M. & Stalke D.,
 J. Appl. Cryst. 48 (2015) 3-10
;
_exptl_crystal_colour colourless
_exptl_crystal_density_diffrn 1.432
_exptl_crystal_description bar
_exptl_crystal_F_000 1424
_exptl_crystal_size_max 0.350
_exptl_crystal_size_mid 0.068
_exptl_crystal_size_min 0.039
_refine_diff_density_max 0.314
_refine_diff_density_min -0.437
_refine_diff_density_rms 0.064
_refine_ls_extinction_method none
_refine_ls_goodness_of_fit_ref 1.010
_refine_ls_hydrogen_treatment mixed
_refine_ls_matrix_type full
_refine_ls_number_parameters 897
_refine_ls_number_reflns 11553
_refine_ls_number_restraints 0
_refine_ls_restrained_S_all 1.010
_refine_ls_R_factor_all 0.0717
_refine_ls_R_factor_gt 0.0493
_refine_ls_shift/su_max 0.001
_refine_ls_shift/su_mean 0.000
_refine_ls_structure_factor_coef Fsqd
_refine_ls_weighting_details 'w=1/[\s^2^(Fo^2^)+(0.0553P)^2^] where P=(Fo^2^+2Fc^2^)/3'
_refine_ls_weighting_scheme calc
_refine_ls_wR_factor_gt 0.1145
_refine_ls_wR_factor_ref 0.1252
_reflns_Friedel_coverage 0.000
_reflns_number_gt 8511
_reflns_number_total 11553
_reflns_threshold_expression 'I > 2\s(I)'
_cod_data_source_file d4ob01501k2.cif
_cod_data_source_block dbt9
_cod_database_code 7160330
_shelx_shelxl_version_number 2019/3
_shelx_space_group_comment
;
The symmetry employed for this shelxl refinement is uniquely defined
by the following loop, which should always be used as a source of
symmetry information in preference to the above space-group names.
They are only intended as comments.
;
_shelx_estimated_absorpt_t_min 0.539
_shelx_estimated_absorpt_t_max 0.925

loop_
_space_group_symop_operation_xyz
'x, y, z'
'-x, -y, -z'

loop_
_atom_site_label
_atom_site_type_symbol
_atom_site_fract_x
_atom_site_fract_y
_atom_site_fract_z
_atom_site_U_iso_or_equiv
_atom_site_adp_type
_atom_site_occupancy
_atom_site_site_symmetry_order
_atom_site_calc_flag
_atom_site_refinement_flags_posn
_atom_site_refinement_flags_adp
_atom_site_refinement_flags_occupancy
_atom_site_disorder_assembly
_atom_site_disorder_group
C1 C 0.8835(2) 0.84344(17) -0.02752(11) 0.0181(5) Uani 1 1 d . . . . .
C2 C 0.8731(2) 0.74492(17) -0.02273(12) 0.0206(5) Uani 1 1 d . . . . .
C3 C 0.9530(2) 0.69297(17) -0.05236(12) 0.0231(5) Uani 1 1 d . . . . .
H3 H 0.948141 0.626843 -0.048749 0.028 Uiso 1 1 calc R U . . .
C4 C 1.0381(2) 0.73510(19) -0.08644(12) 0.0242(5) Uani 1 1 d . . . . .
H4 H 1.092274 0.698618 -0.105383 0.029 Uiso 1 1 calc R U . . .
C5 C 1.0451(2) 0.83150(19) -0.09325(12) 0.0245(5) Uani 1 1 d . . . . .
H5 H 1.102300 0.860403 -0.117872 0.029 Uiso 1 1 calc R U . . .
C6 C 0.9680(2) 0.88491(18) -0.06385(12) 0.0230(5) Uani 1 1 d . . . . .
H6 H 0.972668 0.950607 -0.068498 0.028 Uiso 1 1 calc R U . . .
C7 C 0.7796(2) 0.69270(17) 0.00925(12) 0.0223(5) Uani 1 1 d . . . . .
O1 O 0.74172(19) 0.59872(12) -0.02066(9) 0.0279(4) Uani 1 1 d . . . . .
H1 H 0.682(3) 0.570(3) 0.0012(17) 0.042 Uiso 1 1 d . U . . .
C8 C 0.7396(2) 0.73160(17) 0.06554(12) 0.0206(5) Uani 1 1 d . . . . .
C9 C 0.7814(2) 0.83774(17) 0.09936(12) 0.0214(5) Uani 1 1 d . . . . .
H9 H 0.732544 0.849011 0.135820 0.026 Uiso 1 1 calc R U . . .
S1 S 0.94382(6) 0.86426(4) 0.13751(3) 0.02411(15) Uani 1 1 d . . . . .
C10 C 0.7571(2) 0.90704(16) 0.05360(12) 0.0192(5) Uani 1 1 d . . . . .
N1 N 0.8064(2) 0.90306(15) -0.00231(10) 0.0201(4) Uani 1 1 d . . . . .
H1N H 0.792(3) 0.945(2) -0.0242(15) 0.027(8) Uiso 1 1 d . . . . .
O2 O 0.69405(17) 0.96759(12) 0.06848(9) 0.0237(4) Uani 1 1 d . . . . .
C11 C 0.6595(3) 0.66537(18) 0.09563(13) 0.0246(6) Uani 1 1 d . . . . .
O3 O 0.60672(19) 0.58169(13) 0.06787(10) 0.0334(5) Uani 1 1 d . . . . .
O4 O 0.65212(18) 0.70102(13) 0.15841(9) 0.0291(4) Uani 1 1 d . . . . .
C12 C 0.5778(3) 0.6341(2) 0.19041(16) 0.0434(8) Uani 1 1 d . . . . .
H12A H 0.491403 0.620108 0.168809 0.065 Uiso 1 1 calc R U . . .
H12B H 0.584372 0.663736 0.237203 0.065 Uiso 1 1 calc R U . . .
H12C H 0.607547 0.573192 0.186782 0.065 Uiso 1 1 calc R U . . .
C13 C 0.9661(3) 0.97950(18) 0.19151(12) 0.0241(6) Uani 1 1 d . . . . .
C14 C 1.0861(3) 1.03418(19) 0.20802(13) 0.0260(6) Uani 1 1 d . . . . .
H14 H 1.150107 1.011395 0.188425 0.031 Uiso 1 1 calc R U . . .
C15 C 1.1126(3) 1.1226(2) 0.25339(14) 0.0323(6) Uani 1 1 d . . . . .
H15 H 1.195170 1.159253 0.265184 0.039 Uiso 1 1 calc R U . . .
C16 C 1.0203(3) 1.1573(2) 0.28135(14) 0.0374(7) Uani 1 1 d . . . . .
H16 H 1.038983 1.217611 0.312307 0.045 Uiso 1 1 calc R U . . .
C17 C 0.9006(3) 1.1040(2) 0.26404(15) 0.0391(7) Uani 1 1 d . . . . .
H17 H 0.836686 1.128430 0.282720 0.047 Uiso 1 1 calc R U . . .
C18 C 0.8719(3) 1.0146(2) 0.21950(14) 0.0319(6) Uani 1 1 d . . . . .
H18 H 0.789293 0.977871 0.208299 0.038 Uiso 1 1 calc R U . . .
C21 C 0.0225(2) 0.33678(17) 0.47002(12) 0.0190(5) Uani 1 1 d . . . . .
C22 C -0.0102(2) 0.23740(17) 0.47298(12) 0.0213(5) Uani 1 1 d . . . . .
C23 C -0.1272(2) 0.18396(17) 0.44095(12) 0.0227(5) Uani 1 1 d . . . . .
H23 H -0.150362 0.116728 0.442161 0.027 Uiso 1 1 calc R U . . .
C24 C -0.2097(2) 0.22749(19) 0.40759(13) 0.0250(5) Uani 1 1 d . . . . .
H24 H -0.289194 0.190373 0.386814 0.030 Uiso 1 1 calc R U . . .
C25 C -0.1764(2) 0.32569(18) 0.40440(12) 0.0239(5) Uani 1 1 d . . . . .
H25 H -0.232735 0.355626 0.381306 0.029 Uiso 1 1 calc R U . . .
C26 C -0.0611(2) 0.37890(17) 0.43503(12) 0.0223(5) Uani 1 1 d . . . . .
H26 H -0.038094 0.445555 0.432295 0.027 Uiso 1 1 calc R U . . .
C27 C 0.0735(2) 0.18444(17) 0.50535(12) 0.0214(5) Uani 1 1 d . . . . .
O21 O 0.04987(18) 0.09004(12) 0.47503(9) 0.0270(4) Uani 1 1 d . . . . .
H21 H 0.103(3) 0.063(3) 0.4969(17) 0.041 Uiso 1 1 d . U . . .
C28 C 0.1603(2) 0.22249(17) 0.56054(12) 0.0211(5) Uani 1 1 d . . . . .
C29 C 0.1902(2) 0.32863(16) 0.59459(12) 0.0197(5) Uani 1 1 d . . . . .
H29 H 0.264621 0.338464 0.629349 0.024 Uiso 1 1 calc R U . . .
S21 S 0.06419(6) 0.35736(4) 0.63710(3) 0.02391(15) Uani 1 1 d . . . . .
C30 C 0.2217(2) 0.39934(16) 0.54940(12) 0.0202(5) Uani 1 1 d . . . . .
N21 N 0.1400(2) 0.39684(15) 0.49509(10) 0.0205(4) Uani 1 1 d . . . . .
H21N H 0.161(3) 0.441(2) 0.4756(14) 0.017(7) Uiso 1 1 d . . . . .
O22 O 0.32020(16) 0.46040(12) 0.56362(9) 0.0234(4) Uani 1 1 d . . . . .
C31 C 0.2233(2) 0.15513(18) 0.58990(13) 0.0231(5) Uani 1 1 d . . . . .
O23 O 0.21707(18) 0.06967(12) 0.56294(10) 0.0300(4) Uani 1 1 d . . . . .
O24 O 0.28739(18) 0.19224(13) 0.65060(10) 0.0298(4) Uani 1 1 d . . . . .
C32 C 0.3482(3) 0.1252(2) 0.68082(17) 0.0446(8) Uani 1 1 d . . . . .
H32A H 0.286244 0.068725 0.684539 0.067 Uiso 1 1 calc R U . . .
H32B H 0.392969 0.158371 0.724970 0.067 Uiso 1 1 calc R U . . .
H32C H 0.406307 0.103211 0.653326 0.067 Uiso 1 1 calc R U . . .
C33 C 0.1275(2) 0.47414(17) 0.68913(12) 0.0219(5) Uani 1 1 d . . . . .
C34 C 0.0423(3) 0.52814(19) 0.70893(13) 0.0252(6) Uani 1 1 d . . . . .
H34 H -0.043167 0.504289 0.692279 0.030 Uiso 1 1 calc R U . . .
C35 C 0.0831(3) 0.6174(2) 0.75332(13) 0.0305(6) Uani 1 1 d . . . . .
H35 H 0.025036 0.653886 0.767433 0.037 Uiso 1 1 calc R U . . .
C36 C 0.2075(3) 0.6529(2) 0.77682(14) 0.0323(6) Uani 1 1 d . . . . .
H36 H 0.234984 0.713446 0.807302 0.039 Uiso 1 1 calc R U . . .
C37 C 0.2920(3) 0.5998(2) 0.75577(14) 0.0319(6) Uani 1 1 d . . . . .
H37 H 0.377630 0.624852 0.771360 0.038 Uiso 1 1 calc R U . . .
C38 C 0.2528(3) 0.5106(2) 0.71220(13) 0.0278(6) Uani 1 1 d . . . . .
H38 H 0.311242 0.474439 0.698179 0.033 Uiso 1 1 calc R U . . .
C41 C 0.6153(2) 0.18607(17) 1.02448(12) 0.0201(5) Uani 1 1 d . . . . .
C42 C 0.6429(2) 0.28650(17) 1.02404(12) 0.0204(5) Uani 1 1 d . . . . .
C43 C 0.5750(3) 0.34653(18) 1.05837(12) 0.0251(6) Uani 1 1 d . . . . .
H43 H 0.591449 0.414386 1.058290 0.030 Uiso 1 1 calc R U . . .
C44 C 0.4852(3) 0.30875(19) 1.09202(13) 0.0261(6) Uani 1 1 d . . . . .
H44 H 0.439260 0.350202 1.113934 0.031 Uiso 1 1 calc R U . . .
C45 C 0.4618(3) 0.20996(19) 1.09387(13) 0.0264(6) Uani 1 1 d . . . . .
H45 H 0.402062 0.184195 1.118307 0.032 Uiso 1 1 calc R U . . .
C46 C 0.5260(2) 0.14948(18) 1.06000(12) 0.0245(5) Uani 1 1 d . . . . .
H46 H 0.508999 0.081886 1.060886 0.029 Uiso 1 1 calc R U . . .
C47 C 0.7424(2) 0.33475(17) 0.99369(12) 0.0218(5) Uani 1 1 d . . . . .
O41 O 0.79228(19) 0.42541(12) 1.02718(9) 0.0270(4) Uani 1 1 d . . . . .
H41 H 0.850(3) 0.449(3) 1.0069(17) 0.041 Uiso 1 1 d . U . . .
C48 C 0.7814(2) 0.29470(17) 0.93710(12) 0.0210(5) Uani 1 1 d . . . . .
C49 C 0.7262(2) 0.19261(17) 0.89946(12) 0.0210(5) Uani 1 1 d . . . . .
H49 H 0.776534 0.178909 0.864014 0.025 Uiso 1 1 calc R U . . .
S41 S 0.56801(6) 0.18235(4) 0.85744(3) 0.02468(15) Uani 1 1 d . . . . .
C50 C 0.7293(2) 0.11367(17) 0.93985(12) 0.0204(5) Uani 1 1 d . . . . .
N41 N 0.6789(2) 0.11841(14) 0.99535(10) 0.0198(4) Uani 1 1 d . . . . .
H41N H 0.680(3) 0.069(3) 1.0153(17) 0.040(9) Uiso 1 1 d . . . . .
O42 O 0.77653(17) 0.04416(12) 0.92042(9) 0.0249(4) Uani 1 1 d . . . . .
C51 C 0.8765(2) 0.35536(17) 0.91194(12) 0.0227(5) Uani 1 1 d . . . . .
O43 O 0.92975(18) 0.43898(13) 0.93979(10) 0.0300(4) Uani 1 1 d . . . . .
O44 O 0.90323(18) 0.31376(12) 0.85417(9) 0.0284(4) Uani 1 1 d . . . . .
C52 C 1.0030(3) 0.3708(2) 0.83017(15) 0.0361(7) Uani 1 1 d . . . . .
H52A H 0.980684 0.431520 0.821999 0.054 Uiso 1 1 calc R U . . .
H52B H 1.017513 0.333250 0.788907 0.054 Uiso 1 1 calc R U . . .
H52C H 1.078152 0.386132 0.863370 0.054 Uiso 1 1 calc R U . . .
C53 C 0.5510(2) 0.07068(18) 0.79968(12) 0.0233(5) Uani 1 1 d . . . . .
C54 C 0.6176(3) 0.0676(2) 0.74706(13) 0.0279(6) Uani 1 1 d . . . . .
H54 H 0.671719 0.124897 0.742207 0.033 Uiso 1 1 calc R U . . .
C55 C 0.6043(3) -0.0187(2) 0.70245(14) 0.0326(6) Uani 1 1 d . . . . .
H55 H 0.650128 -0.020722 0.667078 0.039 Uiso 1 1 calc R U . . .
C56 C 0.5249(3) -0.1025(2) 0.70863(14) 0.0324(6) Uani 1 1 d . . . . .
H56 H 0.516604 -0.161847 0.677825 0.039 Uiso 1 1 calc R U . . .
C57 C 0.4576(3) -0.0992(2) 0.76008(14) 0.0330(6) Uani 1 1 d . . . . .
H57 H 0.402258 -0.156376 0.764115 0.040 Uiso 1 1 calc R U . . .
C58 C 0.4705(3) -0.0127(2) 0.80585(13) 0.0283(6) Uani 1 1 d . . . . .
H58 H 0.424382 -0.010867 0.841098 0.034 Uiso 1 1 calc R U . . .
C61 C 0.4743(2) 0.68224(18) 0.51908(12) 0.0231(5) Uani 1 1 d . . . . .
H61N H 0.348(3) 0.567(2) 0.5115(15) 0.029(8) Uiso 1 1 d . . . . .
C62 C 0.5642(3) 0.6466(2) 0.55506(13) 0.0276(6) Uani 1 1 d . . . . .
H62 H 0.548835 0.579662 0.557772 0.033 Uiso 1 1 calc R U . . .
C63 C 0.6752(3) 0.7074(2) 0.58674(13) 0.0314(6) Uani 1 1 d . . . . .
H63 H 0.735095 0.682577 0.611595 0.038 Uiso 1 1 calc R U . . .
C64 C 0.6986(3) 0.8055(2) 0.58190(13) 0.0334(7) Uani 1 1 d . . . . .
H64 H 0.775726 0.847363 0.601994 0.040 Uiso 1 1 calc R U . . .
C65 C 0.6091(3) 0.8413(2) 0.54784(13) 0.0309(6) Uani 1 1 d . . . . .
H65 H 0.625398 0.908292 0.545300 0.037 Uiso 1 1 calc R U . . .
C66 C 0.4947(3) 0.78166(18) 0.51677(12) 0.0252(6) Uani 1 1 d . . . . .
C67 C 0.4005(3) 0.82883(17) 0.48815(13) 0.0260(6) Uani 1 1 d . . . . .
O61 O 0.4099(2) 0.91964(13) 0.52297(9) 0.0341(5) Uani 1 1 d . . . . .
H61 H 0.351(3) 0.945(3) 0.5021(19) 0.051 Uiso 1 1 d . U . . .
C68 C 0.3154(3) 0.78915(17) 0.43217(13) 0.0245(6) Uani 1 1 d . . . . .
C69 C 0.3040(2) 0.68696(17) 0.39435(12) 0.0216(5) Uani 1 1 d . . . . .
H69 H 0.229345 0.672892 0.359226 0.026 Uiso 1 1 calc R U . . .
S61 S 0.43652(6) 0.67771(5) 0.35151(3) 0.02707(16) Uani 1 1 d . . . . .
C70 C 0.2841(2) 0.60889(17) 0.43527(12) 0.0214(5) Uani 1 1 d . . . . .
N61 N 0.3647(2) 0.61392(15) 0.49076(10) 0.0211(4) Uani 1 1 d . . . . .
O62 O 0.19534(17) 0.53888(12) 0.41678(9) 0.0250(4) Uani 1 1 d . . . . .
C71 C 0.2357(3) 0.84976(18) 0.40799(13) 0.0263(6) Uani 1 1 d . . . . .
O63 O 0.2323(2) 0.93180(13) 0.43779(10) 0.0369(5) Uani 1 1 d . . . . .
O64 O 0.16619(18) 0.81097(13) 0.34853(9) 0.0294(4) Uani 1 1 d . . . . .
C72 C 0.0825(3) 0.8689(2) 0.32445(16) 0.0383(7) Uani 1 1 d . . . . .
H72A H 0.025726 0.879420 0.355719 0.057 Uiso 1 1 calc R U . . .
H72B H 0.035287 0.834184 0.281130 0.057 Uiso 1 1 calc R U . . .
H72C H 0.130186 0.931984 0.320279 0.057 Uiso 1 1 calc R U . . .
C73 C 0.3756(2) 0.56353(19) 0.29575(13) 0.0250(6) Uani 1 1 d . . . . .
C74 C 0.2876(3) 0.5574(2) 0.24008(13) 0.0297(6) Uani 1 1 d . . . . .
H74 H 0.261335 0.614354 0.231502 0.036 Uiso 1 1 calc R U . . .
C75 C 0.2388(3) 0.4688(2) 0.19761(14) 0.0356(7) Uani 1 1 d . . . . .
H75 H 0.178732 0.464871 0.159927 0.043 Uiso 1 1 calc R U . . .
C76 C 0.2773(3) 0.3855(2) 0.20986(15) 0.0352(7) Uani 1 1 d . . . . .
H76 H 0.243258 0.324397 0.180740 0.042 Uiso 1 1 calc R U . . .
C77 C 0.3651(3) 0.3915(2) 0.26448(15) 0.0355(7) Uani 1 1 d . . . . .
H77 H 0.391128 0.334379 0.272889 0.043 Uiso 1 1 calc R U . . .
C78 C 0.4160(3) 0.4810(2) 0.30742(14) 0.0310(6) Uani 1 1 d . . . . .
H78 H 0.477762 0.485250 0.344344 0.037 Uiso 1 1 calc R U . . .

loop_
_atom_site_aniso_label
_atom_site_aniso_U_11
_atom_site_aniso_U_22
_atom_site_aniso_U_33
_atom_site_aniso_U_23
_atom_site_aniso_U_13
_atom_site_aniso_U_12
C1 0.0204(13) 0.0171(11) 0.0149(11) -0.0002(9) 0.0008(9) 0.0041(10)
C2 0.0231(14) 0.0183(11) 0.0173(12) -0.0008(9) -0.0011(10) 0.0042(10)
C3 0.0293(15) 0.0177(11) 0.0193(12) -0.0014(9) -0.0019(11) 0.0065(11)
C4 0.0237(15) 0.0271(12) 0.0202(12) -0.0007(10) 0.0001(10) 0.0088(11)
C5 0.0231(15) 0.0283(13) 0.0201(12) 0.0025(10) 0.0020(10) 0.0042(11)
C6 0.0258(15) 0.0189(11) 0.0216(12) 0.0017(9) 0.0006(11) 0.0027(10)
C7 0.0257(15) 0.0146(11) 0.0241(13) 0.0023(10) -0.0013(11) 0.0036(10)
O1 0.0373(12) 0.0145(8) 0.0292(10) -0.0009(7) 0.0080(9) 0.0018(8)
C8 0.0244(14) 0.0162(11) 0.0214(12) 0.0030(9) 0.0038(10) 0.0059(10)
C9 0.0256(15) 0.0172(11) 0.0213(12) 0.0008(9) 0.0031(10) 0.0077(10)
S1 0.0266(4) 0.0205(3) 0.0228(3) -0.0013(2) -0.0007(3) 0.0075(3)
C10 0.0191(13) 0.0153(10) 0.0207(12) 0.0007(9) 0.0015(10) 0.0016(10)
N1 0.0240(12) 0.0159(9) 0.0218(10) 0.0052(8) 0.0039(9) 0.0066(9)
O2 0.0294(11) 0.0187(8) 0.0244(9) 0.0025(7) 0.0066(8) 0.0088(8)
C11 0.0284(15) 0.0222(12) 0.0273(13) 0.0078(10) 0.0087(11) 0.0104(11)
O3 0.0415(13) 0.0178(9) 0.0406(11) 0.0047(8) 0.0141(10) 0.0014(8)
O4 0.0392(12) 0.0231(9) 0.0306(10) 0.0105(8) 0.0153(9) 0.0092(8)
C12 0.067(2) 0.0278(14) 0.0472(19) 0.0199(13) 0.0323(17) 0.0122(15)
C13 0.0310(16) 0.0225(12) 0.0175(12) 0.0022(10) 0.0012(11) 0.0062(11)
C14 0.0282(16) 0.0257(12) 0.0232(13) 0.0040(10) 0.0017(11) 0.0060(11)
C15 0.0346(17) 0.0277(13) 0.0264(14) 0.0001(11) -0.0068(12) -0.0004(12)
C16 0.047(2) 0.0288(14) 0.0286(15) -0.0070(12) -0.0068(13) 0.0096(14)
C17 0.0394(19) 0.0413(16) 0.0306(15) -0.0090(13) 0.0008(13) 0.0127(15)
C18 0.0300(17) 0.0329(14) 0.0257(14) -0.0066(11) 0.0004(12) 0.0036(12)
C21 0.0204(14) 0.0170(11) 0.0167(11) -0.0005(9) 0.0016(10) 0.0015(10)
C22 0.0251(15) 0.0175(11) 0.0187(12) 0.0001(9) 0.0027(10) 0.0025(10)
C23 0.0240(14) 0.0176(11) 0.0223(12) 0.0000(9) 0.0031(10) -0.0014(10)
C24 0.0203(14) 0.0272(13) 0.0225(13) 0.0001(10) -0.0003(10) -0.0001(11)
C25 0.0260(15) 0.0244(12) 0.0200(12) 0.0019(10) 0.0003(11) 0.0071(11)
C26 0.0272(15) 0.0189(11) 0.0201(12) 0.0025(9) 0.0041(11) 0.0041(10)
C27 0.0258(15) 0.0139(10) 0.0229(12) 0.0020(9) 0.0066(11) 0.0005(10)
O21 0.0334(12) 0.0128(8) 0.0294(10) -0.0012(7) -0.0025(8) 0.0022(8)
C28 0.0221(14) 0.0154(11) 0.0243(13) 0.0026(10) 0.0033(10) 0.0023(10)
C29 0.0193(13) 0.0161(11) 0.0219(12) 0.0029(9) 0.0007(10) 0.0019(10)
S21 0.0248(4) 0.0189(3) 0.0244(3) -0.0007(2) 0.0049(3) -0.0001(2)
C30 0.0227(14) 0.0149(11) 0.0209(12) -0.0009(9) 0.0022(10) 0.0044(10)
N21 0.0252(12) 0.0144(9) 0.0201(10) 0.0050(8) 0.0008(9) 0.0005(9)
O22 0.0221(10) 0.0195(8) 0.0245(9) 0.0026(7) 0.0004(7) -0.0016(8)
C31 0.0220(14) 0.0195(11) 0.0257(13) 0.0050(10) 0.0017(11) 0.0007(10)
O23 0.0358(12) 0.0183(8) 0.0341(11) 0.0030(8) 0.0002(9) 0.0071(8)
O24 0.0322(11) 0.0216(8) 0.0317(10) 0.0063(8) -0.0070(8) 0.0038(8)
C32 0.052(2) 0.0267(14) 0.0498(19) 0.0144(13) -0.0180(16) 0.0069(14)
C33 0.0273(15) 0.0201(11) 0.0162(11) 0.0005(9) 0.0035(10) 0.0029(10)
C34 0.0266(15) 0.0260(12) 0.0222(13) 0.0040(10) 0.0032(11) 0.0050(11)
C35 0.0379(18) 0.0270(13) 0.0261(14) 0.0000(11) 0.0088(12) 0.0083(12)
C36 0.0400(18) 0.0250(13) 0.0247(14) -0.0058(11) 0.0051(12) -0.0008(12)
C37 0.0308(17) 0.0320(14) 0.0259(14) -0.0005(11) -0.0012(12) -0.0005(12)
C38 0.0263(16) 0.0297(13) 0.0249(13) 0.0023(11) -0.0002(11) 0.0059(12)
C41 0.0213(14) 0.0181(11) 0.0175(12) -0.0013(9) -0.0015(10) 0.0035(10)
C42 0.0250(14) 0.0185(11) 0.0171(12) 0.0019(9) 0.0019(10) 0.0059(10)
C43 0.0300(16) 0.0209(12) 0.0232(13) 0.0006(10) 0.0021(11) 0.0076(11)
C44 0.0269(15) 0.0273(13) 0.0229(13) -0.0014(10) 0.0025(11) 0.0099(11)
C45 0.0246(15) 0.0303(13) 0.0216(13) 0.0013(10) 0.0027(11) 0.0036(11)
C46 0.0247(15) 0.0216(12) 0.0234(13) 0.0012(10) -0.0004(11) 0.0014(11)
C47 0.0261(15) 0.0165(11) 0.0219(12) 0.0026(9) -0.0007(10) 0.0065(10)
O41 0.0346(12) 0.0144(8) 0.0284(10) -0.0014(7) 0.0077(8) -0.0003(8)
C48 0.0244(14) 0.0165(11) 0.0219(12) 0.0042(9) 0.0025(10) 0.0043(10)
C49 0.0243(14) 0.0191(11) 0.0201(12) 0.0033(10) 0.0037(10) 0.0062(10)
S41 0.0259(4) 0.0240(3) 0.0227(3) 0.0005(2) -0.0014(3) 0.0096(3)
C50 0.0217(14) 0.0168(11) 0.0209(12) 0.0010(9) 0.0004(10) 0.0046(10)
N41 0.0233(12) 0.0151(9) 0.0210(10) 0.0040(8) 0.0032(9) 0.0041(9)
O42 0.0320(11) 0.0200(8) 0.0250(9) 0.0036(7) 0.0064(8) 0.0110(8)
C51 0.0255(15) 0.0200(12) 0.0229(13) 0.0033(10) 0.0023(11) 0.0078(11)
O43 0.0341(12) 0.0204(9) 0.0318(10) 0.0026(8) 0.0067(8) -0.0017(8)
O44 0.0366(12) 0.0208(8) 0.0291(10) 0.0040(7) 0.0137(8) 0.0049(8)
C52 0.0430(19) 0.0292(14) 0.0416(17) 0.0112(13) 0.0217(15) 0.0074(13)
C53 0.0237(15) 0.0246(12) 0.0196(12) 0.0009(10) -0.0012(10) 0.0074(11)
C54 0.0267(16) 0.0296(13) 0.0238(13) 0.0030(11) 0.0019(11) 0.0010(12)
C55 0.0290(16) 0.0388(15) 0.0257(14) -0.0032(12) 0.0063(12) 0.0046(13)
C56 0.0310(17) 0.0304(14) 0.0292(14) -0.0054(12) -0.0007(12) 0.0043(12)
C57 0.0315(17) 0.0290(14) 0.0326(15) 0.0020(12) 0.0017(13) -0.0011(12)
C58 0.0279(16) 0.0334(14) 0.0233(13) 0.0040(11) 0.0044(11) 0.0075(12)
C61 0.0228(14) 0.0234(12) 0.0177(12) -0.0018(10) 0.0036(10) -0.0033(11)
C62 0.0266(15) 0.0301(13) 0.0234(13) 0.0009(11) 0.0025(11) 0.0050(12)
C63 0.0240(16) 0.0435(16) 0.0201(13) -0.0052(12) 0.0011(11) 0.0035(13)
C64 0.0250(16) 0.0429(16) 0.0202(13) -0.0079(12) 0.0032(11) -0.0095(13)
C65 0.0351(17) 0.0269(13) 0.0194(13) -0.0057(11) 0.0037(12) -0.0116(12)
C66 0.0295(16) 0.0223(12) 0.0173(12) -0.0014(10) 0.0047(11) -0.0061(11)
C67 0.0359(17) 0.0159(11) 0.0206(12) 0.0014(10) 0.0052(11) -0.0066(11)
O61 0.0527(14) 0.0164(8) 0.0252(10) -0.0015(7) 0.0000(9) -0.0022(9)
C68 0.0305(16) 0.0166(11) 0.0227(13) 0.0021(10) 0.0044(11) -0.0025(11)
C69 0.0224(14) 0.0177(11) 0.0207(12) -0.0002(9) 0.0015(10) -0.0004(10)
S61 0.0251(4) 0.0281(3) 0.0221(3) -0.0004(2) 0.0043(3) -0.0042(3)
C70 0.0236(15) 0.0175(11) 0.0200(12) -0.0012(9) 0.0032(10) 0.0015(11)
N61 0.0219(12) 0.0188(10) 0.0193(10) 0.0036(8) 0.0008(9) -0.0015(9)
O62 0.0253(10) 0.0201(8) 0.0244(9) 0.0034(7) -0.0011(8) -0.0034(8)
C71 0.0342(16) 0.0174(11) 0.0240(13) 0.0049(10) 0.0053(12) -0.0035(11)
O63 0.0552(14) 0.0215(9) 0.0326(11) 0.0036(8) 0.0039(10) 0.0084(9)
O64 0.0311(11) 0.0215(9) 0.0313(10) 0.0045(8) -0.0039(8) 0.0016(8)
C72 0.0372(18) 0.0293(14) 0.0475(18) 0.0159(13) -0.0024(14) 0.0041(13)
C73 0.0230(15) 0.0279(13) 0.0217(13) 0.0007(10) 0.0061(11) 0.0019(11)
C74 0.0319(17) 0.0312(14) 0.0240(13) 0.0007(11) 0.0021(12) 0.0076(12)
C75 0.0347(18) 0.0400(16) 0.0263(14) -0.0049(12) -0.0023(12) 0.0091(13)
C76 0.0362(18) 0.0312(14) 0.0335(15) -0.0043(12) 0.0082(13) 0.0041(13)
C77 0.0404(19) 0.0290(14) 0.0366(16) 0.0044(12) 0.0063(14) 0.0089(13)
C78 0.0274(16) 0.0380(15) 0.0262(14) 0.0056(12) 0.0043(12) 0.0044(13)

loop_
_atom_type_symbol
_atom_type_description
_atom_type_scat_dispersion_real
_atom_type_scat_dispersion_imag
_atom_type_scat_source
C C 0.0181 0.0091 'International Tables Vol C Tables 4.2.6.8 and 6.1.1.4'
H H 0.0000 0.0000 'International Tables Vol C Tables 4.2.6.8 and 6.1.1.4'
N N 0.0311 0.0180 'International Tables Vol C Tables 4.2.6.8 and 6.1.1.4'
O O 0.0492 0.0322 'International Tables Vol C Tables 4.2.6.8 and 6.1.1.4'
S S 0.3331 0.5567 'International Tables Vol C Tables 4.2.6.8 and 6.1.1.4'

loop_
_geom_angle_atom_site_label_1
_geom_angle_atom_site_label_2
_geom_angle_atom_site_label_3
_geom_angle
_geom_angle_site_symmetry_1
_geom_angle_site_symmetry_3
_geom_angle_publ_flag
C6 C1 N1 115.9(2) . . ?
C6 C1 C2 119.6(2) . . ?
N1 C1 C2 124.3(2) . . ?
C3 C2 C1 118.3(2) . . ?
C3 C2 C7 118.2(2) . . ?
C1 C2 C7 123.4(2) . . ?
C4 C3 C2 121.7(2) . . ?
C4 C3 H3 119.2 . . ?
C2 C3 H3 119.2 . . ?
C3 C4 C5 119.9(2) . . ?
C3 C4 H4 120.0 . . ?
C5 C4 H4 120.0 . . ?
C6 C5 C4 119.5(2) . . ?
C6 C5 H5 120.2 . . ?
C4 C5 H5 120.2 . . ?
C5 C6 C1 120.9(2) . . ?
C5 C6 H6 119.6 . . ?
C1 C6 H6 119.6 . . ?
O1 C7 C8 122.6(2) . . ?
O1 C7 C2 111.8(2) . . ?
C8 C7 C2 125.5(2) . . ?
C7 O1 H1 108(2) . . ?
C7 C8 C11 117.8(2) . . ?
C7 C8 C9 122.9(2) . . ?
C11 C8 C9 119.2(2) . . ?
C8 C9 C10 113.0(2) . . ?
C8 C9 S1 110.45(17) . . ?
C10 C9 S1 111.38(17) . . ?
C8 C9 H9 107.2 . . ?
C10 C9 H9 107.2 . . ?
S1 C9 H9 107.2 . . ?
C13 S1 C9 104.23(12) . . ?
O2 C10 N1 120.6(2) . . ?
O2 C10 C9 119.8(2) . . ?
N1 C10 C9 119.6(2) . . ?
C10 N1 C1 130.2(2) . . ?
C10 N1 H1N 115(2) . . ?
C1 N1 H1N 115(2) . . ?
O3 C11 O4 121.5(2) . . ?
O3 C11 C8 124.1(2) . . ?
O4 C11 C8 114.3(2) . . ?
C11 O4 C12 115.1(2) . . ?
O4 C12 H12A 109.5 . . ?
O4 C12 H12B 109.5 . . ?
H12A C12 H12B 109.5 . . ?
O4 C12 H12C 109.5 . . ?
H12A C12 H12C 109.5 . . ?
H12B C12 H12C 109.5 . . ?
C14 C13 C18 119.7(2) . . ?
C14 C13 S1 116.3(2) . . ?
C18 C13 S1 123.9(2) . . ?
C13 C14 C15 119.9(3) . . ?
C13 C14 H14 120.0 . . ?
C15 C14 H14 120.0 . . ?
C16 C15 C14 120.7(3) . . ?
C16 C15 H15 119.7 . . ?
C14 C15 H15 119.7 . . ?
C17 C16 C15 119.5(3) . . ?
C17 C16 H16 120.2 . . ?
C15 C16 H16 120.2 . . ?
C16 C17 C18 120.9(3) . . ?
C16 C17 H17 119.5 . . ?
C18 C17 H17 119.5 . . ?
C17 C18 C13 119.3(3) . . ?
C17 C18 H18 120.4 . . ?
C13 C18 H18 120.4 . . ?
C26 C21 N21 115.7(2) . . ?
C26 C21 C22 119.6(2) . . ?
N21 C21 C22 124.4(2) . . ?
C23 C22 C21 118.5(2) . . ?
C23 C22 C27 117.5(2) . . ?
C21 C22 C27 124.0(2) . . ?
C24 C23 C22 121.1(2) . . ?
C24 C23 H23 119.5 . . ?
C22 C23 H23 119.5 . . ?
C23 C24 C25 120.2(2) . . ?
C23 C24 H24 119.9 . . ?
C25 C24 H24 119.9 . . ?
C26 C25 C24 119.4(2) . . ?
C26 C25 H25 120.3 . . ?
C24 C25 H25 120.3 . . ?
C25 C26 C21 121.3(2) . . ?
C25 C26 H26 119.4 . . ?
C21 C26 H26 119.4 . . ?
O21 C27 C28 122.9(2) . . ?
O21 C27 C22 111.1(2) . . ?
C28 C27 C22 125.9(2) . . ?
C27 O21 H21 106(2) . . ?
C27 C28 C31 117.5(2) . . ?
C27 C28 C29 123.8(2) . . ?
C31 C28 C29 118.6(2) . . ?
C28 C29 C30 114.3(2) . . ?
C28 C29 S21 110.25(17) . . ?
C30 C29 S21 110.61(16) . . ?
C28 C29 H29 107.1 . . ?
C30 C29 H29 107.1 . . ?
S21 C29 H29 107.1 . . ?
C33 S21 C29 104.36(12) . . ?
O22 C30 N21 120.5(2) . . ?
O22 C30 C29 119.8(2) . . ?
N21 C30 C29 119.6(2) . . ?
C30 N21 C21 130.8(2) . . ?
C30 N21 H21N 113(2) . . ?
C21 N21 H21N 116(2) . . ?
O23 C31 O24 121.1(2) . . ?
O23 C31 C28 124.3(2) . . ?
O24 C31 C28 114.5(2) . . ?
C31 O24 C32 115.0(2) . . ?
O24 C32 H32A 109.5 . . ?
O24 C32 H32B 109.5 . . ?
H32A C32 H32B 109.5 . . ?
O24 C32 H32C 109.5 . . ?
H32A C32 H32C 109.5 . . ?
H32B C32 H32C 109.5 . . ?
C38 C33 C34 119.9(2) . . ?
C38 C33 S21 124.3(2) . . ?
C34 C33 S21 115.8(2) . . ?
C33 C34 C35 119.7(3) . . ?
C33 C34 H34 120.1 . . ?
C35 C34 H34 120.1 . . ?
C36 C35 C34 120.3(3) . . ?
C36 C35 H35 119.9 . . ?
C34 C35 H35 119.9 . . ?
C35 C36 C37 119.7(3) . . ?
C35 C36 H36 120.1 . . ?
C37 C36 H36 120.1 . . ?
C36 C37 C38 120.6(3) . . ?
C36 C37 H37 119.7 . . ?
C38 C37 H37 119.7 . . ?
C37 C38 C33 119.7(3) . . ?
C37 C38 H38 120.2 . . ?
C33 C38 H38 120.2 . . ?
C46 C41 N41 115.6(2) . . ?
C46 C41 C42 119.8(2) . . ?
N41 C41 C42 124.3(2) . . ?
C41 C42 C43 117.9(2) . . ?
C41 C42 C47 124.7(2) . . ?
C43 C42 C47 117.2(2) . . ?
C44 C43 C42 121.4(2) . . ?
C44 C43 H43 119.3 . . ?
C42 C43 H43 119.3 . . ?
C43 C44 C45 120.0(2) . . ?
C43 C44 H44 120.0 . . ?
C45 C44 H44 120.0 . . ?
C46 C45 C44 119.7(3) . . ?
C46 C45 H45 120.2 . . ?
C44 C45 H45 120.2 . . ?
C45 C46 C41 121.1(2) . . ?
C45 C46 H46 119.5 . . ?
C41 C46 H46 119.5 . . ?
O41 C47 C48 122.3(2) . . ?
O41 C47 C42 111.9(2) . . ?
C48 C47 C42 125.8(2) . . ?
C47 O41 H41 107(2) . . ?
C47 C48 C51 118.3(2) . . ?
C47 C48 C49 122.5(2) . . ?
C51 C48 C49 119.1(2) . . ?
C48 C49 C50 115.1(2) . . ?
C48 C49 S41 111.29(17) . . ?
C50 C49 S41 109.99(18) . . ?
C48 C49 H49 106.7 . . ?
C50 C49 H49 106.7 . . ?
S41 C49 H49 106.7 . . ?
C53 S41 C49 99.12(12) . . ?
O42 C50 N41 120.6(2) . . ?
O42 C50 C49 119.2(2) . . ?
N41 C50 C49 120.2(2) . . ?
C50 N41 C41 130.6(2) . . ?
C50 N41 H41N 116(2) . . ?
C41 N41 H41N 114(2) . . ?
O43 C51 O44 120.9(2) . . ?
O43 C51 C48 124.3(2) . . ?
O44 C51 C48 114.8(2) . . ?
C51 O44 C52 115.7(2) . . ?
O44 C52 H52A 109.5 . . ?
O44 C52 H52B 109.5 . . ?
H52A C52 H52B 109.5 . . ?
O44 C52 H52C 109.5 . . ?
H52A C52 H52C 109.5 . . ?
H52B C52 H52C 109.5 . . ?
C58 C53 C54 119.9(2) . . ?
C58 C53 S41 120.3(2) . . ?
C54 C53 S41 119.8(2) . . ?
C55 C54 C53 119.8(3) . . ?
C55 C54 H54 120.1 . . ?
C53 C54 H54 120.1 . . ?
C54 C55 C56 120.7(3) . . ?
C54 C55 H55 119.7 . . ?
C56 C55 H55 119.7 . . ?
C55 C56 C57 119.6(3) . . ?
C55 C56 H56 120.2 . . ?
C57 C56 H56 120.2 . . ?
C56 C57 C58 120.5(3) . . ?
C56 C57 H57 119.8 . . ?
C58 C57 H57 119.8 . . ?
C53 C58 C57 119.6(3) . . ?
C53 C58 H58 120.2 . . ?
C57 C58 H58 120.2 . . ?
C62 C61 C66 119.8(2) . . ?
C62 C61 N61 115.5(2) . . ?
C66 C61 N61 124.6(2) . . ?
C63 C62 C61 121.0(3) . . ?
C63 C62 H62 119.5 . . ?
C61 C62 H62 119.5 . . ?
C62 C63 C64 119.4(3) . . ?
C62 C63 H63 120.3 . . ?
C64 C63 H63 120.3 . . ?
C65 C64 C63 119.6(3) . . ?
C65 C64 H64 120.2 . . ?
C63 C64 H64 120.2 . . ?
C64 C65 C66 121.9(3) . . ?
C64 C65 H65 119.0 . . ?
C66 C65 H65 119.0 . . ?
C65 C66 C61 118.1(3) . . ?
C65 C66 C67 117.7(2) . . ?
C61 C66 C67 124.1(2) . . ?
O61 C67 C68 122.8(3) . . ?
O61 C67 C66 111.5(2) . . ?
C68 C67 C66 125.7(2) . . ?
C67 O61 H61 107(2) . . ?
C67 C68 C71 118.0(2) . . ?
C67 C68 C69 122.4(2) . . ?
C71 C68 C69 119.5(2) . . ?
C68 C69 C70 114.5(2) . . ?
C68 C69 S61 111.18(18) . . ?
C70 C69 S61 110.63(18) . . ?
C68 C69 H69 106.7 . . ?
C70 C69 H69 106.7 . . ?
S61 C69 H69 106.7 . . ?
C73 S61 C69 99.48(12) . . ?
O62 C70 N61 119.8(2) . . ?
O62 C70 C69 119.7(2) . . ?
N61 C70 C69 120.5(2) . . ?
C70 N61 C61 130.1(2) . . ?
C70 N61 H61N 116(2) . . ?
C61 N61 H61N 114(2) . . ?
O63 C71 O64 121.0(3) . . ?
O63 C71 C68 124.3(2) . . ?
O64 C71 C68 114.7(2) . . ?
C71 O64 C72 115.6(2) . . ?
O64 C72 H72A 109.5 . . ?
O64 C72 H72B 109.5 . . ?
H72A C72 H72B 109.5 . . ?
O64 C72 H72C 109.5 . . ?
H72A C72 H72C 109.5 . . ?
H72B C72 H72C 109.5 . . ?
C78 C73 C74 119.9(3) . . ?
C78 C73 S61 119.9(2) . . ?
C74 C73 S61 120.1(2) . . ?
C75 C74 C73 120.2(3) . . ?
C75 C74 H74 119.9 . . ?
C73 C74 H74 119.9 . . ?
C74 C75 C76 120.1(3) . . ?
C74 C75 H75 120.0 . . ?
C76 C75 H75 120.0 . . ?
C77 C76 C75 119.9(3) . . ?
C77 C76 H76 120.1 . . ?
C75 C76 H76 120.1 . . ?
C76 C77 C78 120.5(3) . . ?
C76 C77 H77 119.8 . . ?
C78 C77 H77 119.8 . . ?
C73 C78 C77 119.5(3) . . ?
C73 C78 H78 120.3 . . ?
C77 C78 H78 120.3 . . ?

loop_
_geom_bond_atom_site_label_1
_geom_bond_atom_site_label_2
_geom_bond_distance
_geom_bond_site_symmetry_2
_geom_bond_publ_flag
C1 C6 1.395(4) . ?
C1 N1 1.407(3) . ?
C1 C2 1.408(3) . ?
C2 C3 1.401(4) . ?
C2 C7 1.468(4) . ?
C3 C4 1.372(4) . ?
C3 H3 0.9500 . ?
C4 C5 1.394(4) . ?
C4 H4 0.9500 . ?
C5 C6 1.386(4) . ?
C5 H5 0.9500 . ?
C6 H6 0.9500 . ?
C7 O1 1.338(3) . ?
C7 C8 1.374(4) . ?
O1 H1 0.93(3) . ?
C8 C11 1.456(4) . ?
C8 C9 1.511(3) . ?
C9 C10 1.521(3) . ?
C9 S1 1.828(3) . ?
C9 H9 1.0000 . ?
S1 C13 1.777(2) . ?
C10 O2 1.237(3) . ?
C10 N1 1.349(3) . ?
N1 H1N 0.84(3) . ?
C11 O3 1.230(3) . ?
C11 O4 1.337(3) . ?
O4 C12 1.454(3) . ?
C12 H12A 0.9800 . ?
C12 H12B 0.9800 . ?
C12 H12C 0.9800 . ?
C13 C14 1.387(4) . ?
C13 C18 1.399(4) . ?
C14 C15 1.393(4) . ?
C14 H14 0.9500 . ?
C15 C16 1.379(4) . ?
C15 H15 0.9500 . ?
C16 C17 1.379(4) . ?
C16 H16 0.9500 . ?
C17 C18 1.395(4) . ?
C17 H17 0.9500 . ?
C18 H18 0.9500 . ?
C21 C26 1.396(4) . ?
C21 N21 1.407(3) . ?
C21 C22 1.409(3) . ?
C22 C23 1.401(4) . ?
C22 C27 1.475(4) . ?
C23 C24 1.383(4) . ?
C23 H23 0.9500 . ?
C24 C25 1.394(4) . ?
C24 H24 0.9500 . ?
C25 C26 1.378(4) . ?
C25 H25 0.9500 . ?
C26 H26 0.9500 . ?
C27 O21 1.344(3) . ?
C27 C28 1.362(4) . ?
O21 H21 0.89(4) . ?
C28 C31 1.461(3) . ?
C28 C29 1.510(3) . ?
C29 C30 1.518(3) . ?
C29 S21 1.832(3) . ?
C29 H29 1.0000 . ?
S21 C33 1.783(2) . ?
C30 O22 1.236(3) . ?
C30 N21 1.349(3) . ?
N21 H21N 0.82(3) . ?
C31 O23 1.235(3) . ?
C31 O24 1.335(3) . ?
O24 C32 1.453(3) . ?
C32 H32A 0.9800 . ?
C32 H32B 0.9800 . ?
C32 H32C 0.9800 . ?
C33 C38 1.389(4) . ?
C33 C34 1.392(4) . ?
C34 C35 1.395(4) . ?
C34 H34 0.9500 . ?
C35 C36 1.380(4) . ?
C35 H35 0.9500 . ?
C36 C37 1.385(4) . ?
C36 H36 0.9500 . ?
C37 C38 1.386(4) . ?
C37 H37 0.9500 . ?
C38 H38 0.9500 . ?
C41 C46 1.397(4) . ?
C41 N41 1.404(3) . ?
C41 C42 1.408(3) . ?
C42 C43 1.412(3) . ?
C42 C47 1.470(4) . ?
C43 C44 1.379(4) . ?
C43 H43 0.9500 . ?
C44 C45 1.391(4) . ?
C44 H44 0.9500 . ?
C45 C46 1.381(4) . ?
C45 H45 0.9500 . ?
C46 H46 0.9500 . ?
C47 O41 1.335(3) . ?
C47 C48 1.378(4) . ?
O41 H41 0.86(3) . ?
C48 C51 1.454(4) . ?
C48 C49 1.501(3) . ?
C49 C50 1.519(3) . ?
C49 S41 1.837(3) . ?
C49 H49 1.0000 . ?
S41 C53 1.783(2) . ?
C50 O42 1.240(3) . ?
C50 N41 1.347(3) . ?
N41 H41N 0.88(4) . ?
C51 O43 1.231(3) . ?
C51 O44 1.342(3) . ?
O44 C52 1.450(3) . ?
C52 H52A 0.9800 . ?
C52 H52B 0.9800 . ?
C52 H52C 0.9800 . ?
C53 C58 1.387(4) . ?
C53 C54 1.403(4) . ?
C54 C55 1.377(4) . ?
C54 H54 0.9500 . ?
C55 C56 1.385(4) . ?
C55 H55 0.9500 . ?
C56 C57 1.387(4) . ?
C56 H56 0.9500 . ?
C57 C58 1.392(4) . ?
C57 H57 0.9500 . ?
C58 H58 0.9500 . ?
C61 C62 1.399(4) . ?
C61 C66 1.402(4) . ?
C61 N61 1.403(3) . ?
C62 C63 1.383(4) . ?
C62 H62 0.9500 . ?
C63 C64 1.398(4) . ?
C63 H63 0.9500 . ?
C64 C65 1.376(4) . ?
C64 H64 0.9500 . ?
C65 C66 1.402(4) . ?
C65 H65 0.9500 . ?
C66 C67 1.469(4) . ?
C67 O61 1.347(3) . ?
C67 C68 1.366(4) . ?
O61 H61 0.91(4) . ?
C68 C71 1.455(4) . ?
C68 C69 1.505(3) . ?
C69 C70 1.516(3) . ?
C69 S61 1.841(3) . ?
C69 H69 1.0000 . ?
S61 C73 1.784(3) . ?
C70 O62 1.236(3) . ?
C70 N61 1.352(3) . ?
N61 H61N 0.86(3) . ?
C71 O63 1.235(3) . ?
C71 O64 1.339(3) . ?
O64 C72 1.455(3) . ?
C72 H72A 0.9800 . ?
C72 H72B 0.9800 . ?
C72 H72C 0.9800 . ?
C73 C78 1.383(4) . ?
C73 C74 1.398(4) . ?
C74 C75 1.379(4) . ?
C74 H74 0.9500 . ?
C75 C76 1.389(4) . ?
C75 H75 0.9500 . ?
C76 C77 1.382(4) . ?
C76 H76 0.9500 . ?
C77 C78 1.397(4) . ?
C77 H77 0.9500 . ?
C78 H78 0.9500 . ?

loop_
_geom_hbond_atom_site_label_D
_geom_hbond_atom_site_label_H
_geom_hbond_atom_site_label_A
_geom_hbond_distance_DH
_geom_hbond_distance_HA
_geom_hbond_distance_DA
_geom_hbond_angle_DHA
_geom_hbond_site_symmetry_A
_geom_hbond_publ_flag
O1 H1 O3 0.93(3) 1.71(4) 2.546(3) 148(3) . yes
N1 H1N O42 0.84(3) 1.99(3) 2.823(3) 174(3) 1_564 yes
C14 H14 O42 0.95 2.56 3.383(3) 145 2_766 yes
O21 H21 O23 0.89(4) 1.72(4) 2.535(3) 150(3) . yes
N21 H21N O62 0.82(3) 2.03(3) 2.841(3) 172(3) . yes
C34 H34 O62 0.95 2.56 3.347(3) 141 2_566 yes
O41 H41 O43 0.86(3) 1.75(3) 2.541(3) 151(3) . yes
C49 H49 O44 1.00 2.22 2.751(3) 112 . yes
N41 H41N O2 0.88(4) 1.98(4) 2.857(3) 174(3) 1_546 yes
C58 H58 O2 0.95 2.50 3.430(3) 167 2_666 yes
N61 H61N O22 0.86(3) 2.02(3) 2.876(3) 176(3) . yes
O61 H61 O63 0.91(4) 1.71(4) 2.538(3) 149(4) . yes
C69 H69 O64 1.00 2.25 2.762(3) 111 . yes

loop_
_geom_torsion_atom_site_label_1
_geom_torsion_atom_site_label_2
_geom_torsion_atom_site_label_3
_geom_torsion_atom_site_label_4
_geom_torsion
_geom_torsion_site_symmetry_1
_geom_torsion_site_symmetry_2
_geom_torsion_site_symmetry_3
_geom_torsion_site_symmetry_4
_geom_torsion_publ_flag
C6 C1 C2 C3 3.0(4) . . . . ?
N1 C1 C2 C3 177.5(2) . . . . ?
C6 C1 C2 C7 -174.3(2) . . . . ?
N1 C1 C2 C7 0.2(4) . . . . ?
C1 C2 C3 C4 -1.3(4) . . . . ?
C7 C2 C3 C4 176.2(2) . . . . ?
C2 C3 C4 C5 -1.2(4) . . . . ?
C3 C4 C5 C6 1.8(4) . . . . ?
C4 C5 C6 C1 0.0(4) . . . . ?
N1 C1 C6 C5 -177.4(2) . . . . ?
C2 C1 C6 C5 -2.4(4) . . . . ?
C3 C2 C7 O1 -31.5(3) . . . . ?
C1 C2 C7 O1 145.8(2) . . . . ?
C3 C2 C7 C8 144.5(3) . . . . ?
C1 C2 C7 C8 -38.1(4) . . . . ?
O1 C7 C8 C11 4.4(4) . . . . ?
C2 C7 C8 C11 -171.3(2) . . . . ?
O1 C7 C8 C9 -179.7(2) . . . . ?
C2 C7 C8 C9 4.7(4) . . . . ?
C7 C8 C9 C10 56.0(3) . . . . ?
C11 C8 C9 C10 -128.0(2) . . . . ?
C7 C8 C9 S1 -69.5(3) . . . . ?
C11 C8 C9 S1 106.5(2) . . . . ?
C8 C9 S1 C13 -165.52(17) . . . . ?
C10 C9 S1 C13 68.05(19) . . . . ?
C8 C9 C10 O2 123.0(3) . . . . ?
S1 C9 C10 O2 -112.0(2) . . . . ?
C8 C9 C10 N1 -58.2(3) . . . . ?
S1 C9 C10 N1 66.8(3) . . . . ?
O2 C10 N1 C1 177.5(2) . . . . ?
C9 C10 N1 C1 -1.3(4) . . . . ?
C6 C1 N1 C10 -148.0(3) . . . . ?
C2 C1 N1 C10 37.3(4) . . . . ?
C7 C8 C11 O3 -14.5(4) . . . . ?
C9 C8 C11 O3 169.4(2) . . . . ?
C7 C8 C11 O4 162.2(2) . . . . ?
C9 C8 C11 O4 -13.9(3) . . . . ?
O3 C11 O4 C12 -0.1(4) . . . . ?
C8 C11 O4 C12 -176.9(2) . . . . ?
C9 S1 C13 C14 -156.7(2) . . . . ?
C9 S1 C13 C18 26.2(3) . . . . ?
C18 C13 C14 C15 1.4(4) . . . . ?
S1 C13 C14 C15 -175.9(2) . . . . ?
C13 C14 C15 C16 -1.1(4) . . . . ?
C14 C15 C16 C17 -0.1(4) . . . . ?
C15 C16 C17 C18 1.1(5) . . . . ?
C16 C17 C18 C13 -0.8(5) . . . . ?
C14 C13 C18 C17 -0.4(4) . . . . ?
S1 C13 C18 C17 176.7(2) . . . . ?
C26 C21 C22 C23 -0.7(4) . . . . ?
N21 C21 C22 C23 -174.5(2) . . . . ?
C26 C21 C22 C27 176.5(2) . . . . ?
N21 C21 C22 C27 2.7(4) . . . . ?
C21 C22 C23 C24 -0.6(4) . . . . ?
C27 C22 C23 C24 -177.9(2) . . . . ?
C22 C23 C24 C25 1.1(4) . . . . ?
C23 C24 C25 C26 -0.4(4) . . . . ?
C24 C25 C26 C21 -0.9(4) . . . . ?
N21 C21 C26 C25 175.7(2) . . . . ?
C22 C21 C26 C25 1.4(4) . . . . ?
C23 C22 C27 O21 28.6(3) . . . . ?
C21 C22 C27 O21 -148.6(2) . . . . ?
C23 C22 C27 C28 -148.5(3) . . . . ?
C21 C22 C27 C28 34.3(4) . . . . ?
O21 C27 C28 C31 -4.4(4) . . . . ?
C22 C27 C28 C31 172.3(2) . . . . ?
O21 C27 C28 C29 178.7(2) . . . . ?
C22 C27 C28 C29 -4.6(4) . . . . ?
C27 C28 C29 C30 -53.6(3) . . . . ?
C31 C28 C29 C30 129.6(2) . . . . ?
C27 C28 C29 S21 71.7(3) . . . . ?
C31 C28 C29 S21 -105.1(2) . . . . ?
C28 C29 S21 C33 167.15(17) . . . . ?
C30 C29 S21 C33 -65.47(19) . . . . ?
C28 C29 C30 O22 -125.1(2) . . . . ?
S21 C29 C30 O22 109.8(2) . . . . ?
C28 C29 C30 N21 56.9(3) . . . . ?
S21 C29 C30 N21 -68.2(2) . . . . ?
O22 C30 N21 C21 -178.2(2) . . . . ?
C29 C30 N21 C21 -0.2(4) . . . . ?
C26 C21 N21 C30 149.6(2) . . . . ?
C22 C21 N21 C30 -36.4(4) . . . . ?
C27 C28 C31 O23 11.5(4) . . . . ?
C29 C28 C31 O23 -171.4(2) . . . . ?
C27 C28 C31 O24 -166.7(2) . . . . ?
C29 C28 C31 O24 10.4(3) . . . . ?
O23 C31 O24 C32 0.5(4) . . . . ?
C28 C31 O24 C32 178.7(2) . . . . ?
C29 S21 C33 C38 -24.7(2) . . . . ?
C29 S21 C33 C34 158.10(19) . . . . ?
C38 C33 C34 C35 -1.8(4) . . . . ?
S21 C33 C34 C35 175.6(2) . . . . ?
C33 C34 C35 C36 1.0(4) . . . . ?
C34 C35 C36 C37 0.5(4) . . . . ?
C35 C36 C37 C38 -1.1(4) . . . . ?
C36 C37 C38 C33 0.3(4) . . . . ?
C34 C33 C38 C37 1.1(4) . . . . ?
S21 C33 C38 C37 -176.0(2) . . . . ?
C46 C41 C42 C43 -2.1(4) . . . . ?
N41 C41 C42 C43 -176.8(2) . . . . ?
C46 C41 C42 C47 174.2(2) . . . . ?
N41 C41 C42 C47 -0.6(4) . . . . ?
C41 C42 C43 C44 0.7(4) . . . . ?
C47 C42 C43 C44 -175.8(2) . . . . ?
C42 C43 C44 C45 1.4(4) . . . . ?
C43 C44 C45 C46 -2.2(4) . . . . ?
C44 C45 C46 C41 0.8(4) . . . . ?
N41 C41 C46 C45 176.5(2) . . . . ?
C42 C41 C46 C45 1.3(4) . . . . ?
C41 C42 C47 O41 -146.3(2) . . . . ?
C43 C42 C47 O41 29.9(3) . . . . ?
C41 C42 C47 C48 34.6(4) . . . . ?
C43 C42 C47 C48 -149.1(3) . . . . ?
O41 C47 C48 C51 -2.6(4) . . . . ?
C42 C47 C48 C51 176.4(2) . . . . ?
O41 C47 C48 C49 179.6(2) . . . . ?
C42 C47 C48 C49 -1.4(4) . . . . ?
C47 C48 C49 C50 -55.6(3) . . . . ?
C51 C48 C49 C50 126.7(2) . . . . ?
C47 C48 C49 S41 70.4(3) . . . . ?
C51 C48 C49 S41 -107.3(2) . . . . ?
C48 C49 S41 C53 162.58(18) . . . . ?
C50 C49 S41 C53 -68.71(18) . . . . ?
C48 C49 C50 O42 -125.8(3) . . . . ?
S41 C49 C50 O42 107.6(2) . . . . ?
C48 C49 C50 N41 55.5(3) . . . . ?
S41 C49 C50 N41 -71.1(3) . . . . ?
O42 C50 N41 C41 -176.1(2) . . . . ?
C49 C50 N41 C41 2.5(4) . . . . ?
C46 C41 N41 C50 149.7(3) . . . . ?
C42 C41 N41 C50 -35.4(4) . . . . ?
C47 C48 C51 O43 4.0(4) . . . . ?
C49 C48 C51 O43 -178.1(2) . . . . ?
C47 C48 C51 O44 -175.4(2) . . . . ?
C49 C48 C51 O44 2.5(3) . . . . ?
O43 C51 O44 C52 4.1(4) . . . . ?
C48 C51 O44 C52 -176.5(2) . . . . ?
C49 S41 C53 C58 111.2(2) . . . . ?
C49 S41 C53 C54 -70.0(2) . . . . ?
C58 C53 C54 C55 -1.1(4) . . . . ?
S41 C53 C54 C55 -180.0(2) . . . . ?
C53 C54 C55 C56 0.6(4) . . . . ?
C54 C55 C56 C57 0.4(5) . . . . ?
C55 C56 C57 C58 -0.8(5) . . . . ?
C54 C53 C58 C57 0.7(4) . . . . ?
S41 C53 C58 C57 179.6(2) . . . . ?
C56 C57 C58 C53 0.2(4) . . . . ?
C66 C61 C62 C63 -2.2(4) . . . . ?
N61 C61 C62 C63 -178.4(2) . . . . ?
C61 C62 C63 C64 -1.0(4) . . . . ?
C62 C63 C64 C65 2.5(4) . . . . ?
C63 C64 C65 C66 -0.8(4) . . . . ?
C64 C65 C66 C61 -2.3(4) . . . . ?
C64 C65 C66 C67 173.3(2) . . . . ?
C62 C61 C66 C65 3.8(4) . . . . ?
N61 C61 C66 C65 179.6(2) . . . . ?
C62 C61 C66 C67 -171.5(2) . . . . ?
N61 C61 C66 C67 4.3(4) . . . . ?
C65 C66 C67 O61 -32.3(3) . . . . ?
C61 C66 C67 O61 143.0(2) . . . . ?
C65 C66 C67 C68 145.7(3) . . . . ?
C61 C66 C67 C68 -39.0(4) . . . . ?
O61 C67 C68 C71 2.8(4) . . . . ?
C66 C67 C68 C71 -174.9(2) . . . . ?
O61 C67 C68 C69 -178.8(2) . . . . ?
C66 C67 C68 C69 3.5(4) . . . . ?
C67 C68 C69 C70 55.5(3) . . . . ?
C71 C68 C69 C70 -126.1(3) . . . . ?
C67 C68 C69 S61 -70.8(3) . . . . ?
C71 C68 C69 S61 107.6(2) . . . . ?
C68 C69 S61 C73 -164.73(19) . . . . ?
C70 C69 S61 C73 66.9(2) . . . . ?
C68 C69 C70 O62 126.1(3) . . . . ?
S61 C69 C70 O62 -107.4(2) . . . . ?
C68 C69 C70 N61 -55.8(3) . . . . ?
S61 C69 C70 N61 70.7(3) . . . . ?
O62 C70 N61 C61 176.0(2) . . . . ?
C69 C70 N61 C61 -2.1(4) . . . . ?
C62 C61 N61 C70 -150.4(3) . . . . ?
C66 C61 N61 C70 33.6(4) . . . . ?
C67 C68 C71 O63 -6.7(4) . . . . ?
C69 C68 C71 O63 174.9(2) . . . . ?
C67 C68 C71 O64 171.5(2) . . . . ?
C69 C68 C71 O64 -6.9(3) . . . . ?
O63 C71 O64 C72 -3.8(4) . . . . ?
C68 C71 O64 C72 177.9(2) . . . . ?
C69 S61 C73 C78 -105.1(2) . . . . ?
C69 S61 C73 C74 75.3(2) . . . . ?
C78 C73 C74 C75 1.5(4) . . . . ?
S61 C73 C74 C75 -178.8(2) . . . . ?
C73 C74 C75 C76 -0.3(5) . . . . ?
C74 C75 C76 C77 -0.4(5) . . . . ?
C75 C76 C77 C78 -0.2(5) . . . . ?
C74 C73 C78 C77 -2.1(4) . . . . ?
S61 C73 C78 C77 178.2(2) . . . . ?
C76 C77 C78 C73 1.5(4) . . . . ?
